data_7240518
loop_
_publ_author_name
'Podjed, Nina'
'Modec, Barbara'
'Alcaide, Mar\'ia M.'
'L\'opez-Serrano, Joaqu\'in'

_publ_section_title
;
 From cyclic amines and acetonitrile to amidine zinc(ii) complexes
;
_journal_issue 31
_journal_name_full 'RSC Advances'
_journal_page_first 18200
_journal_page_last 18221
_journal_paper_doi 10.1039/D0RA03192E
_journal_volume 10
_journal_year 2020
_chemical_formula_moiety 'C25 H23 N3 O4 Zn, C30 H34 N4 O4 Zn'
_chemical_formula_sum 'C55 H57 N7 O8 Zn2'
_chemical_formula_weight 1074.81
_space_group_crystal_system monoclinic
_space_group_IT_number 14
_space_group_name_Hall '-P 2ybc'
_space_group_name_H-M_alt 'P 1 21/c 1'
_atom_sites_solution_hydrogens mixed
_audit_creation_date 2020-01-22
_audit_creation_method
;
Olex2 1.2
(compiled 2018.05.29 svn.r3508 for OlexSys, GUI svn.r5506)
;
_audit_update_record
;
2020-02-13 deposited with the CCDC.	2020-04-29 downloaded from the CCDC.
;
_cell_angle_alpha 90
_cell_angle_beta 109.855(4)
_cell_angle_gamma 90
_cell_formula_units_Z 4
_cell_length_a 10.2457(4)
_cell_length_b 35.0251(13)
_cell_length_c 14.6211(5)
_cell_measurement_reflns_used 8722
_cell_measurement_temperature 150.00(10)
_cell_measurement_theta_max 29.7350
_cell_measurement_theta_min 3.1670
_cell_volume 4935.0(3)
_computing_cell_refinement 'CrysAlisPro 1.171.39.46e (Rigaku OD, 2018)'
_computing_data_collection 'CrysAlisPro 1.171.39.46e (Rigaku OD, 2018)'
_computing_data_reduction 'CrysAlisPro 1.171.39.46e (Rigaku OD, 2018)'
_computing_molecular_graphics 'Olex2 (Dolomanov et al., 2009)'
_computing_publication_material 'Olex2 (Dolomanov et al., 2009)'
_computing_structure_refinement 'ShelXL (Sheldrick, 2015)'
_computing_structure_solution 'SHELXT 2018/2 (Sheldrick, 2018)'
_diffrn_ambient_environment N~2~
_diffrn_ambient_temperature 150.00(10)
_diffrn_detector 'CCD plate'
_diffrn_detector_area_resol_mean 10.4933
_diffrn_detector_type Atlas
_diffrn_measured_fraction_theta_full 0.999
_diffrn_measured_fraction_theta_max 0.873
_diffrn_measurement_details
;
List of Runs (angles in degrees, time in seconds):

  # Type    Start    End  Width  t~exp~   \w     \q     \k     \f   Frames
#--------------------------------------------------------------------------
  1  \w    -20.00  20.00   1.00  132.50    --  -14.36 -99.00-150.00   40
  2  \w    -10.00  87.00   1.00  132.50    --   14.52  57.00  90.00   97
  3  \w    -25.00   1.00   1.00  132.50    --   14.52 -37.00-150.00   26
  4  \w     -9.00  47.00   1.00  132.50    --   14.52 -99.00 -30.00   56
;
_diffrn_measurement_device 'four-circle diffractometer'
_diffrn_measurement_device_type 'SuperNova, Dual, Cu at home/near, Atlas'
_diffrn_measurement_method '\w scans'
_diffrn_orient_matrix_type 'CrysAlisPro convention (1999,Acta A55,543-557)'
_diffrn_orient_matrix_UB_11 -0.0222213000
_diffrn_orient_matrix_UB_12 0.0181302000
_diffrn_orient_matrix_UB_13 -0.0212112000
_diffrn_orient_matrix_UB_21 -0.0701543000
_diffrn_orient_matrix_UB_22 -0.0056262000
_diffrn_orient_matrix_UB_23 -0.0108496000
_diffrn_orient_matrix_UB_31 0.0012309000
_diffrn_orient_matrix_UB_32 0.0070694000
_diffrn_orient_matrix_UB_33 0.0457326000
_diffrn_radiation_monochromator mirror
_diffrn_radiation_probe x-ray
_diffrn_radiation_type MoK\a
_diffrn_radiation_wavelength 0.71073
_diffrn_reflns_av_R_equivalents 0.0404
_diffrn_reflns_av_unetI/netI 0.0644
_diffrn_reflns_Laue_measured_fraction_full 0.999
_diffrn_reflns_Laue_measured_fraction_max 0.873
_diffrn_reflns_limit_h_max 14
_diffrn_reflns_limit_h_min -9
_diffrn_reflns_limit_k_max 49
_diffrn_reflns_limit_k_min -47
_diffrn_reflns_limit_l_max 17
_diffrn_reflns_limit_l_min -20
_diffrn_reflns_number 29571
_diffrn_reflns_point_group_measured_fraction_full 0.999
_diffrn_reflns_point_group_measured_fraction_max 0.873
_diffrn_reflns_theta_full 25.242
_diffrn_reflns_theta_max 30.436
_diffrn_reflns_theta_min 2.426
_diffrn_source 'micro-focus sealed X-ray tube'
_diffrn_source_type 'SuperNova (Mo) X-ray Source'
_exptl_absorpt_coefficient_mu 1.036
_exptl_absorpt_correction_T_max 1.00000
_exptl_absorpt_correction_T_min 0.95766
_exptl_absorpt_correction_type multi-scan
_exptl_absorpt_process_details
;
CrysAlisPro 1.171.39.46e (Rigaku Oxford Diffraction, 2018)
Empirical absorption correction using spherical harmonics,
 implemented in SCALE3 ABSPACK scaling algorithm.
;
_exptl_crystal_colour colourless
_exptl_crystal_density_diffrn 1.447
_exptl_crystal_density_meas ?
_exptl_crystal_density_method 'not measured'
_exptl_crystal_description block
_exptl_crystal_F_000 2240
_exptl_crystal_size_max 0.3
_exptl_crystal_size_mid 0.25
_exptl_crystal_size_min 0.1
_refine_diff_density_max 0.424
_refine_diff_density_min -0.371
_refine_diff_density_rms 0.064
_refine_ls_extinction_method none
_refine_ls_goodness_of_fit_ref 0.998
_refine_ls_hydrogen_treatment mixed
_refine_ls_matrix_type full
_refine_ls_number_parameters 661
_refine_ls_number_reflns 13067
_refine_ls_number_restraints 0
_refine_ls_restrained_S_all 0.998
_refine_ls_R_factor_all 0.0736
_refine_ls_R_factor_gt 0.0427
_refine_ls_shift/su_max 0.001
_refine_ls_shift/su_mean 0.000
_refine_ls_structure_factor_coef Fsqd
_refine_ls_weighting_details 'w=1/[\s^2^(Fo^2^)+(0.0367P)^2^] where P=(Fo^2^+2Fc^2^)/3'
_refine_ls_weighting_scheme calc
_refine_ls_wR_factor_gt 0.0814
_refine_ls_wR_factor_ref 0.0909
_reflns_Friedel_coverage 0.000
_reflns_number_gt 9183
_reflns_number_total 13067
_reflns_threshold_expression 'I > 2\s(I)'
_cod_data_source_file d0ra03192e3.cif
_cod_data_source_block 2
_cod_depositor_comments
;
The following automatic conversions were performed:

data item '_exptl_crystal_density_meas' value 'not measured' was
changed to '?' -- the value is perceived as not measured.

Automatic conversion script
Id: cif_fix_values 7556 2019-12-06 15:28:31Z antanas 

 Adding full bibliography for 7240517--7240533.cif.
;
_cod_database_code 7240518
_shelx_shelxl_version_number 2018/3
_shelx_space_group_comment
;
The symmetry employed for this shelxl refinement is uniquely defined
by the following loop, which should always be used as a source of
symmetry information in preference to the above space-group names.
They are only intended as comments.
;
_shelx_estimated_absorpt_t_max 0.903
_shelx_estimated_absorpt_t_min 0.746

loop_
_space_group_symop_operation_xyz
'x, y, z'
'-x, y+1/2, -z+1/2'
'-x, -y, -z'
'x, -y-1/2, z-1/2'

loop_
_atom_site_label
_atom_site_type_symbol
_atom_site_fract_x
_atom_site_fract_y
_atom_site_fract_z
_atom_site_U_iso_or_equiv
_atom_site_adp_type
_atom_site_occupancy
_atom_site_site_symmetry_order
_atom_site_calc_flag
_atom_site_refinement_flags_posn
_atom_site_refinement_flags_adp
_atom_site_refinement_flags_occupancy
_atom_site_disorder_assembly
_atom_site_disorder_group
Zn1 Zn 0.93919(2) 0.72705(2) 0.74555(2) 0.02390(7) Uani 1 1 d . . . . .
Zn2 Zn 0.15375(2) 0.53799(2) 0.18162(2) 0.02340(7) Uani 1 1 d . . . . .
O51 O -0.03031(13) 0.51544(4) 0.09394(9) 0.0238(3) Uani 1 1 d . . . . .
O11 O 1.07271(14) 0.69319(5) 0.71419(9) 0.0268(3) Uani 1 1 d . . . . .
O52 O -0.20239(14) 0.47414(5) 0.07685(10) 0.0301(4) Uani 1 1 d . . . . .
O41 O 0.32549(14) 0.55930(5) 0.28117(10) 0.0326(4) Uani 1 1 d . . . . .
O21 O 0.88797(16) 0.73889(5) 0.86204(10) 0.0351(4) Uani 1 1 d . . . . .
O12 O 1.08407(15) 0.64214(5) 0.62542(10) 0.0363(4) Uani 1 1 d . . . . .
N2 N 1.11576(17) 0.76270(5) 0.82911(11) 0.0237(4) Uani 1 1 d . . . . .
N1 N 0.81384(17) 0.67522(5) 0.70146(11) 0.0218(4) Uani 1 1 d . . . . .
N5 N 0.08482(17) 0.49711(5) 0.28387(11) 0.0241(4) Uani 1 1 d . . . . .
N3 N 0.82922(18) 0.76177(6) 0.63097(12) 0.0239(4) Uani 1 1 d . . . . .
N4 N 0.06469(17) 0.58362(6) 0.25977(11) 0.0254(4) Uani 1 1 d . . . . .
N6 N 0.16034(17) 0.57787(6) 0.06880(12) 0.0243(4) Uani 1 1 d . . . . .
O22 O 0.95434(19) 0.76950(6) 1.00434(11) 0.0516(6) Uani 1 1 d . . . . .
N7 N 0.26671(17) 0.49350(6) 0.13611(13) 0.0236(4) Uani 1 1 d . . . . .
O42 O 0.41455(17) 0.60253(6) 0.39856(12) 0.0522(5) Uani 1 1 d . . . . .
C510 C -0.0955(2) 0.49110(7) 0.12610(14) 0.0241(5) Uani 1 1 d . . . . .
C21 C 1.1079(2) 0.76979(6) 0.91569(14) 0.0244(5) Uani 1 1 d . . . . .
C110 C 1.0228(2) 0.66352(7) 0.66387(13) 0.0244(5) Uani 1 1 d . . . . .
C11 C 0.8734(2) 0.65375(7) 0.65271(13) 0.0224(4) Uani 1 1 d . . . . .
C29 C 1.2319(2) 0.77394(6) 0.80977(14) 0.0232(4) Uani 1 1 d . . . . .
C19 C 0.6821(2) 0.66563(7) 0.69886(13) 0.0227(5) Uani 1 1 d . . . . .
C51 C -0.0380(2) 0.48229(7) 0.23482(14) 0.0245(5) Uani 1 1 d . . . . .
C49 C -0.0678(2) 0.59348(6) 0.25532(13) 0.0232(5) Uani 1 1 d . . . . .
C14 C 0.6100(2) 0.63426(7) 0.64220(14) 0.0250(5) Uani 1 1 d . . . . .
C59 C 0.1403(2) 0.48890(7) 0.38182(14) 0.0289(5) Uani 1 1 d . . . . .
C71 C 0.2664(2) 0.45507(7) 0.17799(14) 0.0246(5) Uani 1 1 d . . . . .
H71A H 0.171142 0.447430 0.166387 0.029 Uiso 1 1 calc R . . . .
H71B H 0.312991 0.456414 0.247800 0.029 Uiso 1 1 calc R . . . .
C28 C 1.2399(2) 0.76789(7) 0.71622(14) 0.0281(5) Uani 1 1 d . . . . .
H28 H 1.167743 0.755806 0.668332 0.034 Uiso 1 1 calc R . . . .
C12 C 0.8073(2) 0.62276(7) 0.59446(14) 0.0282(5) Uani 1 1 d . . . . .
H12 H 0.853076 0.608679 0.560687 0.034 Uiso 1 1 calc R . . . .
C24 C 1.3441(2) 0.79207(6) 0.88227(14) 0.0249(5) Uani 1 1 d . . . . .
C18 C 0.6180(2) 0.68746(7) 0.75286(15) 0.0279(5) Uani 1 1 d . . . . .
H18 H 0.664845 0.707955 0.790137 0.034 Uiso 1 1 calc R . . . .
C210 C 0.9728(2) 0.75863(7) 0.92947(15) 0.0322(5) Uani 1 1 d . . . . .
C41 C 0.1700(2) 0.59761(7) 0.33241(14) 0.0280(5) Uani 1 1 d . . . . .
C22 C 1.2152(2) 0.78716(7) 0.99146(14) 0.0276(5) Uani 1 1 d . . . . .
H22 H 1.205769 0.791530 1.051640 0.033 Uiso 1 1 calc R . . . .
C48 C -0.1834(2) 0.57863(7) 0.17941(14) 0.0275(5) Uani 1 1 d . . . . .
H48 H -0.169599 0.563436 0.131330 0.033 Uiso 1 1 calc R . . . .
C15 C 0.4747(2) 0.62588(8) 0.64197(15) 0.0326(6) Uani 1 1 d . . . . .
H15 H 0.426027 0.605473 0.605356 0.039 Uiso 1 1 calc R . . . .
C72 C 0.3368(2) 0.42471(7) 0.13664(15) 0.0291(5) Uani 1 1 d . . . . .
H72A H 0.338422 0.400708 0.170132 0.035 Uiso 1 1 calc R . . . .
H72B H 0.284407 0.420918 0.068242 0.035 Uiso 1 1 calc R . . . .
C43 C 0.0241(2) 0.63167(7) 0.40145(15) 0.0339(6) Uani 1 1 d . . . . .
H43 H 0.012203 0.647667 0.448789 0.041 Uiso 1 1 calc R . . . .
C13 C 0.6757(2) 0.61356(7) 0.58798(15) 0.0304(5) Uani 1 1 d . . . . .
H13 H 0.629390 0.593681 0.547871 0.036 Uiso 1 1 calc R . . . .
C35 C 0.6762(2) 0.75678(8) 0.59727(15) 0.0322(5) Uani 1 1 d . . . . .
H35A H 0.642837 0.763562 0.649779 0.039 Uiso 1 1 calc R . . . .
H35B H 0.654364 0.730083 0.581835 0.039 Uiso 1 1 calc R . . . .
C23 C 1.3327(2) 0.79738(7) 0.97471(14) 0.0299(5) Uani 1 1 d . . . . .
H23 H 1.406254 0.807969 1.024635 0.036 Uiso 1 1 calc R . . . .
C65 C 0.0245(2) 0.59476(7) 0.01352(15) 0.0327(5) Uani 1 1 d . . . . .
H65A H -0.006241 0.610294 0.057245 0.039 Uiso 1 1 calc R . . . .
H65B H -0.042379 0.574327 -0.010332 0.039 Uiso 1 1 calc R . . . .
C44 C -0.0923(2) 0.61764(7) 0.32569(14) 0.0280(5) Uani 1 1 d . . . . .
C54 C 0.0662(3) 0.46722(7) 0.42920(15) 0.0328(5) Uani 1 1 d . . . . .
C410 C 0.3165(2) 0.58595(8) 0.33809(15) 0.0335(6) Uani 1 1 d . . . . .
C42 C 0.1532(2) 0.62162(7) 0.40455(15) 0.0351(6) Uani 1 1 d . . . . .
H42 H 0.230505 0.630603 0.454328 0.042 Uiso 1 1 calc R . . . .
C73 C 0.4839(2) 0.43662(8) 0.14840(17) 0.0355(6) Uani 1 1 d . . . . .
H73A H 0.539145 0.437760 0.216946 0.043 Uiso 1 1 calc R . . . .
H73B H 0.525443 0.417931 0.117706 0.043 Uiso 1 1 calc R . . . .
C27 C 1.3541(2) 0.77989(7) 0.69680(16) 0.0341(6) Uani 1 1 d . . . . .
H27 H 1.359269 0.775787 0.635267 0.041 Uiso 1 1 calc R . . . .
C64 C 0.0254(2) 0.61918(8) -0.07197(16) 0.0391(6) Uani 1 1 d . . . . .
H64A H -0.065215 0.630736 -0.101649 0.047 Uiso 1 1 calc R . . . .
H64B H 0.043760 0.603141 -0.120325 0.047 Uiso 1 1 calc R . . . .
C47 C -0.3153(2) 0.58671(7) 0.17702(16) 0.0329(5) Uani 1 1 d . . . . .
H47 H -0.390440 0.576853 0.126979 0.039 Uiso 1 1 calc R . . . .
C17 C 0.4871(2) 0.67843(8) 0.75028(16) 0.0349(6) Uani 1 1 d . . . . .
H17 H 0.445015 0.692981 0.785657 0.042 Uiso 1 1 calc R . . . .
C75 C 0.4100(2) 0.50472(7) 0.14423(17) 0.0334(6) Uani 1 1 d . . . . .
H75A H 0.463949 0.508672 0.212269 0.040 Uiso 1 1 calc R . . . .
H75B H 0.406449 0.528805 0.110718 0.040 Uiso 1 1 calc R . . . .
C52 C -0.1148(2) 0.45922(7) 0.27649(16) 0.0321(5) Uani 1 1 d . . . . .
H52 H -0.199308 0.448865 0.238333 0.039 Uiso 1 1 calc R . . . .
C33 C 0.6378(2) 0.82262(7) 0.52594(17) 0.0367(6) Uani 1 1 d . . . . .
H33A H 0.594641 0.837005 0.466635 0.044 Uiso 1 1 calc R . . . .
H33B H 0.603933 0.832546 0.575643 0.044 Uiso 1 1 calc R . . . .
C16 C 0.4150(2) 0.64730(8) 0.69463(15) 0.0360(6) Uani 1 1 d . . . . .
H16 H 0.326218 0.641391 0.693926 0.043 Uiso 1 1 calc R . . . .
C26 C 1.4645(2) 0.79834(7) 0.76777(17) 0.0375(6) Uani 1 1 d . . . . .
H26 H 1.541068 0.806527 0.752591 0.045 Uiso 1 1 calc R . . . .
C63 C 0.1353(3) 0.65048(8) -0.04039(17) 0.0414(6) Uani 1 1 d . . . . .
H63A H 0.109825 0.668895 0.000185 0.050 Uiso 1 1 calc R . . . .
H63B H 0.141243 0.663718 -0.097113 0.050 Uiso 1 1 calc R . . . .
C53 C -0.0630(3) 0.45227(7) 0.37403(17) 0.0385(6) Uani 1 1 d . . . . .
H53 H -0.113365 0.437688 0.403584 0.046 Uiso 1 1 calc R . . . .
C31 C 0.8646(2) 0.80275(7) 0.64724(18) 0.0377(6) Uani 1 1 d . . . . .
H31A H 0.964305 0.805743 0.665336 0.045 Uiso 1 1 calc R . . . .
H31B H 0.837751 0.811819 0.700989 0.045 Uiso 1 1 calc R . . . .
C45 C -0.2299(3) 0.62502(7) 0.32014(16) 0.0363(6) Uani 1 1 d . . . . .
H45 H -0.246190 0.640776 0.366313 0.044 Uiso 1 1 calc R . . . .
C25 C 1.4599(2) 0.80425(7) 0.85796(17) 0.0341(6) Uani 1 1 d . . . . .
H25 H 1.533460 0.816441 0.904470 0.041 Uiso 1 1 calc R . . . .
C46 C -0.3393(2) 0.60957(8) 0.24862(17) 0.0370(6) Uani 1 1 d . . . . .
H46 H -0.429420 0.614106 0.247085 0.044 Uiso 1 1 calc R . . . .
C58 C 0.2749(2) 0.50215(8) 0.43493(15) 0.0370(6) Uani 1 1 d . . . . .
H58 H 0.324554 0.516263 0.403935 0.044 Uiso 1 1 calc R . . . .
C32 C 0.7937(2) 0.82706(7) 0.55821(18) 0.0411(6) Uani 1 1 d . . . . .
H32A H 0.818086 0.853650 0.573208 0.049 Uiso 1 1 calc R . . . .
H32B H 0.825976 0.819505 0.505719 0.049 Uiso 1 1 calc R . . . .
C34 C 0.6003(2) 0.78084(7) 0.50841(16) 0.0372(6) Uani 1 1 d . . . . .
H34A H 0.623990 0.771917 0.453240 0.045 Uiso 1 1 calc R . . . .
H34B H 0.500943 0.777826 0.492829 0.045 Uiso 1 1 calc R . . . .
C55 C 0.1288(3) 0.46030(8) 0.53114(17) 0.0463(7) Uani 1 1 d . . . . .
H55 H 0.080239 0.446825 0.564069 0.056 Uiso 1 1 calc R . . . .
C74 C 0.4828(2) 0.47537(8) 0.10227(18) 0.0399(6) Uani 1 1 d . . . . .
H74A H 0.435717 0.473498 0.032600 0.048 Uiso 1 1 calc R . . . .
H74B H 0.577462 0.483531 0.113489 0.048 Uiso 1 1 calc R . . . .
C61 C 0.2663(2) 0.60844(7) 0.09976(16) 0.0343(6) Uani 1 1 d . . . . .
H61A H 0.356179 0.596897 0.132531 0.041 Uiso 1 1 calc R . . . .
H61B H 0.244760 0.624825 0.146188 0.041 Uiso 1 1 calc R . . . .
C62 C 0.2753(2) 0.63263(8) 0.01625(17) 0.0418(6) Uani 1 1 d . . . . .
H62A H 0.305994 0.616891 -0.027164 0.050 Uiso 1 1 calc R . . . .
H62B H 0.343393 0.652680 0.041442 0.050 Uiso 1 1 calc R . . . .
C56 C 0.2581(3) 0.47320(9) 0.58005(17) 0.0526(8) Uani 1 1 d . . . . .
H56 H 0.298298 0.468089 0.646137 0.063 Uiso 1 1 calc R . . . .
C57 C 0.3325(3) 0.49418(9) 0.53244(16) 0.0482(7) Uani 1 1 d . . . . .
H57 H 0.421463 0.502770 0.567130 0.058 Uiso 1 1 calc R . . . .
H3 H 0.860(2) 0.7544(7) 0.5870(15) 0.024(6) Uiso 1 1 d . . . . .
H6 H 0.181(2) 0.5656(7) 0.0312(14) 0.018(6) Uiso 1 1 d . . . . .
H7 H 0.220(2) 0.4933(7) 0.0781(15) 0.030(7) Uiso 1 1 d . . . . .

loop_
_atom_site_aniso_label
_atom_site_aniso_U_11
_atom_site_aniso_U_22
_atom_site_aniso_U_33
_atom_site_aniso_U_23
_atom_site_aniso_U_13
_atom_site_aniso_U_12
Zn1 0.02456(13) 0.02781(15) 0.02226(12) -0.00665(11) 0.01175(9) -0.00698(11)
Zn2 0.01725(11) 0.02782(14) 0.02238(12) -0.00139(11) 0.00317(9) -0.00030(11)
O51 0.0188(7) 0.0295(9) 0.0220(7) -0.0003(6) 0.0056(5) -0.0024(7)
O11 0.0191(7) 0.0342(10) 0.0280(7) -0.0057(7) 0.0093(6) -0.0040(7)
O52 0.0209(7) 0.0354(10) 0.0333(8) -0.0071(7) 0.0085(6) -0.0049(7)
O41 0.0214(8) 0.0427(11) 0.0281(7) -0.0045(8) 0.0013(6) -0.0036(7)
O21 0.0368(9) 0.0454(11) 0.0307(8) -0.0144(8) 0.0215(7) -0.0185(8)
O12 0.0264(8) 0.0439(11) 0.0408(9) -0.0149(8) 0.0142(7) 0.0007(8)
N2 0.0266(9) 0.0247(10) 0.0221(8) -0.0028(8) 0.0112(7) -0.0050(8)
N1 0.0225(8) 0.0245(10) 0.0186(8) -0.0001(7) 0.0072(6) -0.0026(8)
N5 0.0234(9) 0.0261(10) 0.0233(8) 0.0008(8) 0.0084(7) 0.0063(8)
N3 0.0272(9) 0.0248(10) 0.0258(9) -0.0067(8) 0.0169(7) -0.0054(8)
N4 0.0256(9) 0.0263(10) 0.0212(8) -0.0004(8) 0.0039(7) -0.0041(8)
N6 0.0202(9) 0.0253(11) 0.0263(9) -0.0032(8) 0.0066(7) 0.0008(8)
O22 0.0664(12) 0.0694(15) 0.0338(9) -0.0245(9) 0.0364(8) -0.0360(11)
N7 0.0171(8) 0.0288(11) 0.0240(9) 0.0050(8) 0.0058(7) 0.0020(8)
O42 0.0300(9) 0.0604(14) 0.0508(10) -0.0191(10) -0.0063(8) -0.0084(9)
C510 0.0189(10) 0.0266(12) 0.0281(10) -0.0041(10) 0.0096(8) 0.0070(9)
C21 0.0313(11) 0.0229(12) 0.0206(10) -0.0001(9) 0.0109(8) -0.0046(10)
C110 0.0205(10) 0.0316(13) 0.0201(10) -0.0024(9) 0.0055(8) -0.0011(10)
C11 0.0215(10) 0.0241(12) 0.0204(9) 0.0006(9) 0.0057(8) 0.0008(9)
C29 0.0245(10) 0.0207(11) 0.0255(10) -0.0015(9) 0.0101(8) -0.0010(9)
C19 0.0207(10) 0.0242(12) 0.0219(10) 0.0063(9) 0.0055(8) -0.0002(9)
C51 0.0241(11) 0.0222(12) 0.0290(10) -0.0014(9) 0.0112(8) 0.0058(9)
C49 0.0280(11) 0.0205(11) 0.0219(10) 0.0024(9) 0.0093(8) 0.0003(9)
C14 0.0204(10) 0.0247(12) 0.0245(10) 0.0072(9) 0.0005(8) -0.0004(9)
C59 0.0367(12) 0.0256(13) 0.0239(10) 0.0006(10) 0.0095(9) 0.0106(11)
C71 0.0210(10) 0.0282(13) 0.0245(10) 0.0028(9) 0.0078(8) -0.0025(9)
C28 0.0275(11) 0.0301(13) 0.0295(11) -0.0076(10) 0.0134(9) -0.0075(10)
C12 0.0277(11) 0.0238(12) 0.0300(11) -0.0054(10) 0.0060(9) 0.0012(10)
C24 0.0213(10) 0.0205(11) 0.0308(11) -0.0019(9) 0.0060(8) 0.0006(9)
C18 0.0272(11) 0.0283(13) 0.0313(11) 0.0039(10) 0.0138(9) -0.0007(10)
C210 0.0418(13) 0.0339(14) 0.0272(11) -0.0055(10) 0.0198(10) -0.0133(12)
C41 0.0312(12) 0.0249(12) 0.0235(10) 0.0019(9) 0.0034(8) -0.0033(10)
C22 0.0361(12) 0.0263(12) 0.0177(9) 0.0005(9) 0.0056(8) 0.0007(11)
C48 0.0262(11) 0.0267(13) 0.0294(11) -0.0014(10) 0.0090(8) 0.0002(10)
C15 0.0204(11) 0.0369(14) 0.0330(11) 0.0127(11) -0.0007(9) -0.0070(10)
C72 0.0264(11) 0.0303(13) 0.0315(11) 0.0050(10) 0.0108(9) 0.0059(10)
C43 0.0484(15) 0.0291(14) 0.0240(11) -0.0042(10) 0.0117(10) -0.0004(12)
C13 0.0278(11) 0.0240(12) 0.0308(11) -0.0025(10) -0.0010(9) -0.0027(10)
C35 0.0265(11) 0.0375(15) 0.0326(11) 0.0037(11) 0.0101(9) -0.0082(11)
C23 0.0265(11) 0.0284(13) 0.0275(11) -0.0035(10) -0.0001(9) 0.0002(10)
C65 0.0231(11) 0.0367(15) 0.0356(12) 0.0079(11) 0.0064(9) 0.0030(11)
C44 0.0388(13) 0.0232(12) 0.0229(10) 0.0027(9) 0.0117(9) 0.0001(11)
C54 0.0474(14) 0.0242(13) 0.0313(11) 0.0041(10) 0.0191(10) 0.0102(12)
C410 0.0288(12) 0.0369(14) 0.0264(11) 0.0006(11) -0.0016(9) -0.0066(11)
C42 0.0402(14) 0.0293(14) 0.0275(11) -0.0055(10) 0.0006(9) -0.0052(12)
C73 0.0264(12) 0.0390(15) 0.0456(13) 0.0160(12) 0.0181(10) 0.0114(11)
C27 0.0391(13) 0.0341(15) 0.0383(12) -0.0069(11) 0.0252(10) -0.0078(12)
C64 0.0352(13) 0.0429(16) 0.0354(12) 0.0121(12) 0.0071(10) 0.0021(12)
C47 0.0261(11) 0.0314(14) 0.0396(12) 0.0001(11) 0.0090(9) 0.0001(11)
C17 0.0288(12) 0.0441(16) 0.0355(12) 0.0131(12) 0.0159(9) 0.0053(12)
C75 0.0213(11) 0.0328(14) 0.0478(13) 0.0136(12) 0.0141(10) 0.0005(10)
C52 0.0317(12) 0.0283(13) 0.0403(12) 0.0003(11) 0.0173(10) 0.0015(11)
C33 0.0388(13) 0.0317(14) 0.0405(13) -0.0020(12) 0.0145(10) 0.0009(12)
C16 0.0176(10) 0.0506(17) 0.0363(12) 0.0201(12) 0.0048(9) -0.0017(11)
C26 0.0310(12) 0.0312(14) 0.0589(15) -0.0081(13) 0.0267(11) -0.0103(11)
C63 0.0526(16) 0.0314(15) 0.0431(13) 0.0092(12) 0.0200(12) 0.0014(13)
C53 0.0515(15) 0.0281(14) 0.0463(14) 0.0086(12) 0.0301(12) 0.0024(12)
C31 0.0292(12) 0.0262(13) 0.0550(14) -0.0078(12) 0.0106(11) -0.0043(11)
C45 0.0476(15) 0.0309(14) 0.0363(12) -0.0007(11) 0.0220(11) 0.0063(12)
C25 0.0240(11) 0.0323(14) 0.0456(13) -0.0086(12) 0.0113(10) -0.0050(11)
C46 0.0336(13) 0.0351(15) 0.0478(14) 0.0023(12) 0.0210(11) 0.0065(12)
C58 0.0387(13) 0.0379(15) 0.0279(11) 0.0009(11) 0.0028(10) 0.0055(12)
C32 0.0393(14) 0.0218(13) 0.0634(16) 0.0022(13) 0.0189(12) -0.0053(11)
C34 0.0345(13) 0.0331(14) 0.0383(12) 0.0037(11) 0.0049(10) -0.0084(11)
C55 0.078(2) 0.0322(15) 0.0343(13) 0.0098(12) 0.0267(13) 0.0150(15)
C74 0.0295(12) 0.0426(16) 0.0547(15) 0.0195(13) 0.0236(11) 0.0095(12)
C61 0.0269(12) 0.0321(14) 0.0389(12) 0.0010(11) 0.0045(9) -0.0055(11)
C62 0.0374(14) 0.0373(16) 0.0524(15) 0.0044(13) 0.0175(11) -0.0086(13)
C56 0.079(2) 0.0456(18) 0.0241(12) 0.0034(12) 0.0052(13) 0.0129(17)
C57 0.0554(17) 0.0464(18) 0.0314(13) 0.0028(13) -0.0002(11) 0.0085(15)

loop_
_atom_type_symbol
_atom_type_description
_atom_type_scat_dispersion_real
_atom_type_scat_dispersion_imag
_atom_type_scat_source
C C 0.0033 0.0016 'International Tables Vol C Tables 4.2.6.8 and 6.1.1.4'
H H 0.0000 0.0000 'International Tables Vol C Tables 4.2.6.8 and 6.1.1.4'
N N 0.0061 0.0033 'International Tables Vol C Tables 4.2.6.8 and 6.1.1.4'
O O 0.0106 0.0060 'International Tables Vol C Tables 4.2.6.8 and 6.1.1.4'
Zn Zn 0.2839 1.4301 'International Tables Vol C Tables 4.2.6.8 and 6.1.1.4'

loop_
_geom_angle_atom_site_label_1
_geom_angle_atom_site_label_2
_geom_angle_atom_site_label_3
_geom_angle
_geom_angle_site_symmetry_1
_geom_angle_site_symmetry_3
_geom_angle_publ_flag
O11 Zn1 O21 136.71(7) . . ?
O11 Zn1 N2 88.04(6) . . ?
O11 Zn1 N1 79.48(6) . . ?
O11 Zn1 N3 113.22(7) . . ?
O21 Zn1 N2 79.17(6) . . ?
O21 Zn1 N1 97.24(6) . . ?
O21 Zn1 N3 109.98(7) . . ?
N1 Zn1 N2 157.63(6) . . ?
N3 Zn1 N2 103.63(7) . . ?
N3 Zn1 N1 98.35(7) . . ?
O51 Zn2 N5 75.56(6) . . ?
O51 Zn2 N4 98.13(6) . . ?
O51 Zn2 N6 91.84(6) . . ?
O51 Zn2 N7 90.28(6) . . ?
O41 Zn2 O51 172.98(6) . . ?
O41 Zn2 N5 98.29(6) . . ?
O41 Zn2 N4 77.39(6) . . ?
O41 Zn2 N6 93.76(7) . . ?
O41 Zn2 N7 93.54(7) . . ?
N4 Zn2 N5 81.54(6) . . ?
N6 Zn2 N5 165.21(6) . . ?
N6 Zn2 N4 92.84(7) . . ?
N7 Zn2 N5 93.70(7) . . ?
N7 Zn2 N4 168.94(6) . . ?
N7 Zn2 N6 94.07(7) . . ?
C510 O51 Zn2 121.13(12) . . ?
C110 O11 Zn1 116.68(13) . . ?
C410 O41 Zn2 120.38(14) . . ?
C210 O21 Zn1 117.82(14) . . ?
C21 N2 Zn1 109.48(13) . . ?
C21 N2 C29 118.96(17) . . ?
C29 N2 Zn1 131.10(13) . . ?
C11 N1 Zn1 107.39(13) . . ?
C11 N1 C19 118.31(18) . . ?
C19 N1 Zn1 132.88(15) . . ?
C51 N5 Zn2 109.31(13) . . ?
C51 N5 C59 117.44(19) . . ?
C59 N5 Zn2 132.99(15) . . ?
C35 N3 Zn1 115.03(14) . . ?
C31 N3 Zn1 113.83(13) . . ?
C31 N3 C35 109.92(19) . . ?
C49 N4 Zn2 133.84(13) . . ?
C41 N4 Zn2 107.46(14) . . ?
C41 N4 C49 117.72(19) . . ?
C65 N6 Zn2 113.93(14) . . ?
C65 N6 C61 109.55(19) . . ?
C61 N6 Zn2 116.07(13) . . ?
C71 N7 Zn2 116.68(13) . . ?
C71 N7 C75 110.41(17) . . ?
C75 N7 Zn2 113.58(15) . . ?
O51 C510 C51 117.17(18) . . ?
O52 C510 O51 125.44(19) . . ?
O52 C510 C51 117.4(2) . . ?
N2 C21 C210 115.80(17) . . ?
N2 C21 C22 123.4(2) . . ?
C22 C21 C210 120.77(18) . . ?
O11 C110 C11 115.85(18) . . ?
O12 C110 O11 126.43(19) . . ?
O12 C110 C11 117.7(2) . . ?
N1 C11 C110 116.53(18) . . ?
N1 C11 C12 123.50(19) . . ?
C12 C11 C110 119.95(19) . . ?
N2 C29 C28 119.75(18) . . ?
N2 C29 C24 120.89(18) . . ?
C28 C29 C24 119.35(19) . . ?
N1 C19 C14 120.92(19) . . ?
N1 C19 C18 119.30(19) . . ?
C18 C19 C14 119.78(19) . . ?
N5 C51 C510 116.34(19) . . ?
N5 C51 C52 124.08(19) . . ?
C52 C51 C510 119.57(19) . . ?
N4 C49 C48 119.43(19) . . ?
N4 C49 C44 121.87(18) . . ?
C48 C49 C44 118.70(19) . . ?
C15 C14 C19 118.4(2) . . ?
C13 C14 C19 118.32(19) . . ?
C13 C14 C15 123.3(2) . . ?
N5 C59 C54 121.4(2) . . ?
N5 C59 C58 118.9(2) . . ?
C54 C59 C58 119.7(2) . . ?
N7 C71 C72 113.83(17) . . ?
C27 C28 C29 119.49(19) . . ?
C13 C12 C11 119.3(2) . . ?
C23 C24 C29 117.7(2) . . ?
C23 C24 C25 123.48(19) . . ?
C25 C24 C29 118.83(19) . . ?
C17 C18 C19 119.9(2) . . ?
O21 C210 C21 116.79(18) . . ?
O22 C210 O21 125.8(2) . . ?
O22 C210 C21 117.43(19) . . ?
N4 C41 C410 117.5(2) . . ?
N4 C41 C42 123.4(2) . . ?
C42 C41 C410 119.15(19) . . ?
C23 C22 C21 118.47(19) . . ?
C47 C48 C49 119.9(2) . . ?
C16 C15 C14 120.8(2) . . ?
C73 C72 C71 110.5(2) . . ?
C42 C43 C44 119.4(2) . . ?
C12 C13 C14 119.6(2) . . ?
N3 C35 C34 113.20(19) . . ?
C22 C23 C24 120.48(19) . . ?
N6 C65 C64 114.13(19) . . ?
C43 C44 C49 117.8(2) . . ?
C45 C44 C49 119.2(2) . . ?
C45 C44 C43 122.9(2) . . ?
C59 C54 C55 118.5(2) . . ?
C53 C54 C59 118.7(2) . . ?
C53 C54 C55 122.7(2) . . ?
O41 C410 C41 116.55(18) . . ?
O42 C410 O41 126.2(2) . . ?
O42 C410 C41 117.2(2) . . ?
C43 C42 C41 119.9(2) . . ?
C74 C73 C72 109.84(19) . . ?
C28 C27 C26 121.4(2) . . ?
C65 C64 C63 111.48(18) . . ?
C48 C47 C46 121.3(2) . . ?
C18 C17 C16 120.8(2) . . ?
N7 C75 C74 113.4(2) . . ?
C53 C52 C51 118.7(2) . . ?
C32 C33 C34 109.5(2) . . ?
C15 C16 C17 120.4(2) . . ?
C25 C26 C27 120.3(2) . . ?
C64 C63 C62 109.3(2) . . ?
C52 C53 C54 119.5(2) . . ?
N3 C31 C32 112.73(19) . . ?
C46 C45 C44 121.3(2) . . ?
C26 C25 C24 120.6(2) . . ?
C45 C46 C47 119.6(2) . . ?
C57 C58 C59 119.9(3) . . ?
C33 C32 C31 110.9(2) . . ?
C33 C34 C35 111.35(19) . . ?
C56 C55 C54 120.5(3) . . ?
C73 C74 C75 110.95(19) . . ?
N6 C61 C62 113.38(18) . . ?
C61 C62 C63 111.3(2) . . ?
C55 C56 C57 120.8(2) . . ?
C58 C57 C56 120.5(3) . . ?

loop_
_geom_bond_atom_site_label_1
_geom_bond_atom_site_label_2
_geom_bond_distance
_geom_bond_site_symmetry_2
_geom_bond_publ_flag
Zn1 O11 1.9785(15) . ?
Zn1 O21 1.9888(14) . ?
Zn1 N2 2.1962(17) . ?
Zn1 N1 2.1906(18) . ?
Zn1 N3 2.0670(18) . ?
Zn2 O51 2.0449(13) . ?
Zn2 O41 2.0080(14) . ?
Zn2 N5 2.3453(18) . ?
Zn2 N4 2.3241(19) . ?
Zn2 N6 2.1799(18) . ?
Zn2 N7 2.1755(19) . ?
O51 C510 1.268(3) . ?
O11 C110 1.276(3) . ?
O52 C510 1.239(2) . ?
O41 C410 1.275(3) . ?
O21 C210 1.274(3) . ?
O12 C110 1.229(3) . ?
N2 C21 1.319(2) . ?
N2 C29 1.371(3) . ?
N1 C11 1.319(3) . ?
N1 C19 1.379(2) . ?
N5 C51 1.325(3) . ?
N5 C59 1.380(2) . ?
N3 C35 1.486(3) . ?
N3 C31 1.480(3) . ?
N4 C49 1.381(3) . ?
N4 C41 1.324(3) . ?
N6 C65 1.475(3) . ?
N6 C61 1.482(3) . ?
O22 C210 1.233(2) . ?
N7 C71 1.479(3) . ?
N7 C75 1.485(3) . ?
O42 C410 1.235(3) . ?
C510 C51 1.527(3) . ?
C21 C210 1.516(3) . ?
C21 C22 1.407(3) . ?
C110 C11 1.523(3) . ?
C11 C12 1.404(3) . ?
C29 C28 1.414(3) . ?
C29 C24 1.422(3) . ?
C19 C14 1.422(3) . ?
C19 C18 1.411(3) . ?
C51 C52 1.403(3) . ?
C49 C48 1.418(3) . ?
C49 C44 1.419(3) . ?
C14 C15 1.416(3) . ?
C14 C13 1.403(3) . ?
C59 C54 1.410(3) . ?
C59 C58 1.412(3) . ?
C71 C72 1.521(3) . ?
C28 C27 1.361(3) . ?
C12 C13 1.358(3) . ?
C24 C23 1.408(3) . ?
C24 C25 1.414(3) . ?
C18 C17 1.366(3) . ?
C41 C410 1.531(3) . ?
C41 C42 1.404(3) . ?
C22 C23 1.355(3) . ?
C48 C47 1.369(3) . ?
C15 C16 1.360(3) . ?
C72 C73 1.517(3) . ?
C43 C44 1.412(3) . ?
C43 C42 1.354(3) . ?
C35 C34 1.522(3) . ?
C65 C64 1.517(3) . ?
C44 C45 1.408(3) . ?
C54 C53 1.397(3) . ?
C54 C55 1.429(3) . ?
C73 C74 1.514(3) . ?
C27 C26 1.406(3) . ?
C64 C63 1.526(4) . ?
C47 C46 1.405(3) . ?
C17 C16 1.410(4) . ?
C75 C74 1.517(3) . ?
C52 C53 1.364(3) . ?
C33 C32 1.512(3) . ?
C33 C34 1.513(3) . ?
C26 C25 1.351(3) . ?
C63 C62 1.526(3) . ?
C31 C32 1.518(3) . ?
C45 C46 1.359(3) . ?
C58 C57 1.374(3) . ?
C55 C56 1.352(4) . ?
C61 C62 1.515(3) . ?
C56 C57 1.402(4) . ?

loop_
_geom_hbond_atom_site_label_D
_geom_hbond_atom_site_label_H
_geom_hbond_atom_site_label_A
_geom_hbond_distance_DH
_geom_hbond_distance_HA
_geom_hbond_distance_DA
_geom_hbond_angle_DHA
_geom_hbond_site_symmetry_A
_geom_hbond_publ_flag
N3 H3 O22 0.85(2) 1.97(2) 2.808(2) 169(2) 4_575 yes
N6 H6 O52 0.78(2) 2.17(2) 2.943(3) 169(2) 3_565 yes
